data_7159387
loop_
_publ_author_name
'Chi, Rong'
'Wu, Jia-Xue'
'Li, Da-Cheng'
'Dou, Jian-Min'
'Wang, Huai-Wei'

_publ_section_title
;
 Rh<sup>III</sup>-promoted directed C-H N-heteroarylation of 2-pyridones.
;
_journal_issue 25
_journal_name_full 'Organic &amp; biomolecular chemistry'
_journal_page_first 5288
_journal_page_last 5296
_journal_paper_doi 10.1039/d3ob00578j
_journal_volume 21
_journal_year 2023
_chemical_formula_moiety 'C16 H10 F3 N3 O'
_chemical_formula_sum 'C16 H10 F3 N3 O'
_chemical_formula_weight 317.27
_space_group_crystal_system monoclinic
_space_group_IT_number 14
_space_group_name_Hall '-P 2ybc'
_space_group_name_H-M_alt 'P 1 21/c 1'
_atom_sites_solution_hydrogens geom
_atom_sites_solution_primary iterative
_audit_creation_date 2023-03-31
_audit_creation_method
;
Olex2 1.5
(compiled 2021.12.09 svn.r5202d8cf for OlexSys, GUI svn.r6439)
;
_audit_update_record
;
2023-04-05 deposited with the CCDC.	2023-05-30 downloaded from the CCDC.
;
_cell_angle_alpha 90
_cell_angle_beta 101.992(4)
_cell_angle_gamma 90
_cell_formula_units_Z 4
_cell_length_a 14.5478(12)
_cell_length_b 9.6153(8)
_cell_length_c 10.2086(9)
_cell_measurement_reflns_used 1619
_cell_measurement_temperature 298(2)
_cell_measurement_theta_max 26.218
_cell_measurement_theta_min 2.863
_cell_volume 1396.8(2)
_computing_cell_refinement 'SAINT V6.36A (?, 2016)'
_computing_data_reduction 'SAINT V6.36A (?, 2016)'
_computing_molecular_graphics 'Olex2 1.5 (Dolomanov et al., 2009)'
_computing_publication_material 'Olex2 1.5 (Dolomanov et al., 2009)'
_computing_structure_refinement 'olex2.refine 1.5 (Bourhis et al., 2015)'
_computing_structure_solution 'olex2.solve 1.5 (Bourhis et al., 2015)'
_diffrn_ambient_temperature 298.15
_diffrn_measured_fraction_theta_full 0.998
_diffrn_measured_fraction_theta_max 0.998
_diffrn_measurement_device_type 'CCD area detector'
_diffrn_measurement_method 'phi and omega scans'
_diffrn_radiation_monochromator graphite
_diffrn_radiation_type MoK\a
_diffrn_radiation_wavelength 0.71073
_diffrn_reflns_av_R_equivalents 0.0467
_diffrn_reflns_av_unetI/netI 0.0591
_diffrn_reflns_Laue_measured_fraction_full 0.998
_diffrn_reflns_Laue_measured_fraction_max 0.998
_diffrn_reflns_limit_h_max 17
_diffrn_reflns_limit_h_min -16
_diffrn_reflns_limit_k_max 9
_diffrn_reflns_limit_k_min -11
_diffrn_reflns_limit_l_max 12
_diffrn_reflns_limit_l_min -9
_diffrn_reflns_number 6619
_diffrn_reflns_point_group_measured_fraction_full 0.998
_diffrn_reflns_point_group_measured_fraction_max 0.998
_diffrn_reflns_theta_full 25.010
_diffrn_reflns_theta_max 25.010
_diffrn_reflns_theta_min 2.556
_exptl_absorpt_coefficient_mu 0.125
_exptl_absorpt_correction_type none
_exptl_crystal_colour colorless
_exptl_crystal_density_diffrn 1.509
_exptl_crystal_density_method 'not measured'
_exptl_crystal_description block
_exptl_crystal_F_000 648
_exptl_crystal_size_max 0.26
_exptl_crystal_size_mid 0.24
_exptl_crystal_size_min 0.15
_refine_diff_density_max 0.882
_refine_diff_density_min -0.530
_refine_diff_density_rms 0.066
_refine_ls_extinction_method none
_refine_ls_goodness_of_fit_ref 1.101
_refine_ls_hydrogen_treatment constr
_refine_ls_matrix_type full
_refine_ls_number_parameters 208
_refine_ls_number_reflns 2463
_refine_ls_number_restraints 630
_refine_ls_restrained_S_all 1.272
_refine_ls_R_factor_all 0.1186
_refine_ls_R_factor_gt 0.0770
_refine_ls_shift/su_max 0.000
_refine_ls_shift/su_mean 0.000
_refine_ls_structure_factor_coef Fsqd
_refine_ls_weighting_details 'w=1/[\s^2^(Fo^2^)+(0.1028P)^2^+1.7744P] where P=(Fo^2^+2Fc^2^)/3'
_refine_ls_weighting_scheme calc
_refine_ls_wR_factor_gt 0.2114
_refine_ls_wR_factor_ref 0.2344
_reflns_Friedel_coverage 0.000
_reflns_number_gt 1549
_reflns_number_total 2463
_reflns_threshold_expression 'I > 2\s(I)'
_cod_data_source_file d3ob00578j2.cif
_cod_data_source_block 221113e
_cod_depositor_comments 'Adding full bibliography for 7159387.cif.'
_cod_database_code 7159387
_shelx_shelxl_version_number 2018/3
_shelx_space_group_comment
;
The symmetry employed for this shelxl refinement is uniquely defined
by the following loop, which should always be used as a source of
symmetry information in preference to the above space-group names.
They are only intended as comments.
;
_olex2_refinement_description
;
1. Fixed Uiso
 At 1.2 times of:
  All C(H) groups
2. Uiso/Uaniso restraints and constraints
All non-hydrogen atoms have similar U: within 3.8A with sigma of 0.01 and sigma
for terminal atoms of 0.02 within 3.8A
3.a Aromatic/amide H refined with riding coordinates:
 C2(H2), C3(H3), C4(H4), C7(H7), C8(H8), C9(H9), C10(H10), C12(H12), C13(H13),
 C15(H15)
;
_olex2_submission_special_instructions 'No special instructions were received'

loop_
_space_group_symop_operation_xyz
'x, y, z'
'-x, y+1/2, -z+1/2'
'-x, -y, -z'
'x, -y-1/2, z-1/2'

loop_
_atom_site_label
_atom_site_type_symbol
_atom_site_fract_x
_atom_site_fract_y
_atom_site_fract_z
_atom_site_U_iso_or_equiv
_atom_site_adp_type
_atom_site_occupancy
_atom_site_site_symmetry_order
_atom_site_calc_flag
_atom_site_refinement_flags_posn
_atom_site_refinement_flags_adp
_atom_site_refinement_flags_occupancy
_atom_site_disorder_assembly
_atom_site_disorder_group
O1 O 0.4988(2) 1.1863(3) 0.7245(3) 0.0444(8) Uani 1 1 d . U . . .
N1 N 0.3723(2) 1.0546(3) 0.6367(3) 0.0309(7) Uani 1 1 d . U . . .
N2 N 0.2672(2) 1.1338(4) 0.7612(3) 0.0417(8) Uani 1 1 d . U . . .
N3 N 0.2047(3) 0.6860(4) 0.6611(4) 0.0506(10) Uani 1 1 d . U . . .
F1 F -0.0669(3) 0.7802(7) 0.4718(5) 0.1461(19) Uani 1 1 d . U . . .
F2 F -0.0173(3) 0.6869(6) 0.3225(6) 0.161(2) Uani 1 1 d . U . . .
F3 F -0.0248(3) 0.8929(5) 0.3284(5) 0.1321(17) Uani 1 1 d . U . . .
C1 C 0.4479(3) 1.1376(4) 0.6245(4) 0.0326(8) Uani 1 1 d . U . . .
C2 C 0.4595(3) 1.1614(4) 0.4918(4) 0.0350(9) Uani 1 1 d . U . . .
H2 H 0.508122 1.218374 0.477652 0.042 Uiso 1 1 calc R U . . .
C3 C 0.4018(3) 1.1036(4) 0.3863(4) 0.0374(9) Uani 1 1 d . U . . .
H3 H 0.409757 1.122710 0.300072 0.045 Uiso 1 1 calc R U . . .
C4 C 0.3297(3) 1.0147(4) 0.4054(4) 0.0376(9) Uani 1 1 d . U . . .
H4 H 0.291515 0.972283 0.331857 0.045 Uiso 1 1 calc R U . . .
C5 C 0.3152(3) 0.9901(4) 0.5275(4) 0.0330(8) Uani 1 1 d . U . . .
C6 C 0.3424(3) 1.0588(4) 0.7626(4) 0.0317(8) Uani 1 1 d . U . . .
C7 C 0.3915(3) 0.9889(5) 0.8711(4) 0.0389(9) Uani 1 1 d . U . . .
H7 H 0.444234 0.936231 0.866095 0.047 Uiso 1 1 calc R U . . .
C8 C 0.3596(3) 0.9996(5) 0.9879(4) 0.0470(11) Uani 1 1 d . U . . .
H8 H 0.390256 0.953514 1.064734 0.056 Uiso 1 1 calc R U . . .
C9 C 0.2826(3) 1.0785(6) 0.9897(5) 0.0508(11) Uani 1 1 d . U . . .
H9 H 0.260608 1.088804 1.068460 0.061 Uiso 1 1 calc R U . . .
C10 C 0.2382(3) 1.1420(5) 0.8761(5) 0.0500(11) Uani 1 1 d . U . . .
H10 H 0.184612 1.193940 0.878344 0.060 Uiso 1 1 calc R U . . .
C11 C 0.2439(3) 0.8897(4) 0.5509(4) 0.0334(8) Uani 1 1 d . U . . .
C12 C 0.1554(3) 0.8915(5) 0.4710(4) 0.0423(10) Uani 1 1 d . U . . .
H12 H 0.138313 0.960457 0.406699 0.051 Uiso 1 1 calc R U . . .
C13 C 0.2649(3) 0.7838(4) 0.6431(4) 0.0395(9) Uani 1 1 d . U . . .
H13 H 0.325214 0.780714 0.695989 0.047 Uiso 1 1 calc R U . . .
C14 C 0.0927(3) 0.7902(5) 0.4875(5) 0.0478(10) Uani 1 1 d . U . . .
C15 C 0.1200(3) 0.6906(5) 0.5827(5) 0.0516(11) Uani 1 1 d . U . . .
H15 H 0.076750 0.622396 0.593130 0.062 Uiso 1 1 calc R U . . .
C16 C -0.0022(4) 0.7868(7) 0.4059(6) 0.0647(13) Uani 1 1 d . U . . .

loop_
_atom_site_aniso_label
_atom_site_aniso_U_11
_atom_site_aniso_U_22
_atom_site_aniso_U_33
_atom_site_aniso_U_23
_atom_site_aniso_U_13
_atom_site_aniso_U_12
O1 0.0394(16) 0.0530(19) 0.0417(17) -0.0146(14) 0.0103(14) -0.0090(14)
N1 0.0307(15) 0.0333(16) 0.0291(15) -0.0024(13) 0.0071(12) -0.0007(13)
N2 0.0382(17) 0.0503(19) 0.0367(17) -0.0044(15) 0.0077(14) 0.0039(15)
N3 0.056(2) 0.043(2) 0.049(2) 0.0102(16) 0.0035(17) -0.0095(17)
F1 0.053(2) 0.266(5) 0.118(3) 0.044(3) 0.014(2) -0.019(3)
F2 0.110(3) 0.156(4) 0.174(4) -0.066(3) -0.069(3) -0.001(3)
F3 0.070(2) 0.154(4) 0.143(3) 0.062(3) -0.045(2) -0.025(2)
C1 0.0322(18) 0.0331(18) 0.0342(19) -0.0045(16) 0.0106(15) 0.0034(16)
C2 0.039(2) 0.0304(19) 0.039(2) 0.0007(16) 0.0158(17) 0.0005(17)
C3 0.044(2) 0.036(2) 0.034(2) 0.0029(17) 0.0133(17) 0.0060(17)
C4 0.0425(19) 0.0366(19) 0.0318(19) -0.0042(16) 0.0034(16) -0.0026(17)
C5 0.0357(17) 0.0323(17) 0.0306(17) -0.0017(15) 0.0058(15) 0.0027(15)
C6 0.0302(17) 0.0368(18) 0.0294(17) -0.0063(15) 0.0090(14) -0.0047(15)
C7 0.0389(19) 0.042(2) 0.0347(19) 0.0005(16) 0.0064(16) -0.0018(16)
C8 0.049(2) 0.056(2) 0.034(2) 0.0012(19) 0.0054(18) -0.011(2)
C9 0.051(2) 0.067(3) 0.037(2) -0.007(2) 0.0167(19) -0.013(2)
C10 0.043(2) 0.064(3) 0.046(2) -0.011(2) 0.0173(19) 0.000(2)
C11 0.0354(17) 0.0338(18) 0.0310(17) -0.0024(15) 0.0067(14) 0.0000(15)
C12 0.0400(19) 0.047(2) 0.0382(19) 0.0026(17) 0.0038(16) -0.0023(17)
C13 0.0401(19) 0.0370(19) 0.0383(19) 0.0011(16) 0.0011(16) -0.0027(16)
C14 0.040(2) 0.057(2) 0.047(2) -0.0016(19) 0.0074(18) -0.0071(19)
C15 0.051(2) 0.052(2) 0.051(2) 0.005(2) 0.007(2) -0.013(2)
C16 0.049(2) 0.076(3) 0.065(3) 0.007(3) 0.002(2) -0.019(2)

loop_
_atom_type_symbol
_atom_type_description
_atom_type_scat_dispersion_real
_atom_type_scat_dispersion_imag
_atom_type_scat_source
C C 0.0033 0.0016 'International Tables Vol C Tables 4.2.6.8 and 6.1.1.4'
H H 0.0000 0.0000 'International Tables Vol C Tables 4.2.6.8 and 6.1.1.4'
F F 0.0171 0.0103 'International Tables Vol C Tables 4.2.6.8 and 6.1.1.4'
N N 0.0061 0.0033 'International Tables Vol C Tables 4.2.6.8 and 6.1.1.4'
O O 0.0106 0.0060 'International Tables Vol C Tables 4.2.6.8 and 6.1.1.4'

loop_
_geom_angle_atom_site_label_1
_geom_angle_atom_site_label_2
_geom_angle_atom_site_label_3
_geom_angle
_geom_angle_site_symmetry_1
_geom_angle_site_symmetry_3
_geom_angle_publ_flag
C1 N1 C5 122.6(3) . . ?
C1 N1 C6 117.2(3) . . ?
C5 N1 C6 119.1(3) . . ?
C6 N2 C10 116.2(4) . . ?
C13 N3 C15 116.9(4) . . ?
O1 C1 N1 120.0(3) . . ?
O1 C1 C2 124.3(4) . . ?
N1 C1 C2 115.7(3) . . ?
C1 C2 H2 119.3 . . ?
C3 C2 C1 121.4(4) . . ?
C3 C2 H2 119.3 . . ?
C2 C3 H3 119.9 . . ?
C2 C3 C4 120.3(4) . . ?
C4 C3 H3 119.9 . . ?
C3 C4 H4 119.7 . . ?
C5 C4 C3 120.6(4) . . ?
C5 C4 H4 119.7 . . ?
N1 C5 C11 119.1(3) . . ?
C4 C5 N1 119.2(4) . . ?
C4 C5 C11 121.6(4) . . ?
N2 C6 N1 114.4(3) . . ?
N2 C6 C7 125.1(4) . . ?
C7 C6 N1 120.5(4) . . ?
C6 C7 H7 121.4 . . ?
C6 C7 C8 117.1(4) . . ?
C8 C7 H7 121.4 . . ?
C7 C8 H8 120.5 . . ?
C9 C8 C7 118.9(4) . . ?
C9 C8 H8 120.5 . . ?
C8 C9 H9 120.3 . . ?
C10 C9 C8 119.4(4) . . ?
C10 C9 H9 120.3 . . ?
N2 C10 C9 123.2(4) . . ?
N2 C10 H10 118.4 . . ?
C9 C10 H10 118.4 . . ?
C12 C11 C5 120.1(4) . . ?
C12 C11 C13 117.5(4) . . ?
C13 C11 C5 122.1(4) . . ?
C11 C12 H12 120.5 . . ?
C14 C12 C11 119.0(4) . . ?
C14 C12 H12 120.5 . . ?
N3 C13 C11 124.1(4) . . ?
N3 C13 H13 117.9 . . ?
C11 C13 H13 117.9 . . ?
C12 C14 C16 121.5(5) . . ?
C15 C14 C12 119.0(4) . . ?
C15 C14 C16 119.5(4) . . ?
N3 C15 C14 123.4(4) . . ?
N3 C15 H15 118.3 . . ?
C14 C15 H15 118.3 . . ?
F1 C16 F2 105.9(6) . . ?
F1 C16 F3 104.0(6) . . ?
F1 C16 C14 114.7(5) . . ?
F2 C16 F3 101.5(5) . . ?
F2 C16 C14 114.3(5) . . ?
F3 C16 C14 115.0(5) . . ?

loop_
_geom_bond_atom_site_label_1
_geom_bond_atom_site_label_2
_geom_bond_distance
_geom_bond_site_symmetry_2
_geom_bond_publ_flag
O1 C1 1.223(5) . ?
N1 C1 1.385(5) . ?
N1 C5 1.390(5) . ?
N1 C6 1.440(5) . ?
N2 C6 1.308(5) . ?
N2 C10 1.329(5) . ?
N3 C13 1.324(5) . ?
N3 C15 1.324(6) . ?
F1 C16 1.267(6) . ?
F2 C16 1.272(7) . ?
F3 C16 1.291(7) . ?
C1 C2 1.418(5) . ?
C2 H2 0.9300 . ?
C2 C3 1.341(6) . ?
C3 H3 0.9300 . ?
C3 C4 1.398(6) . ?
C4 H4 0.9300 . ?
C4 C5 1.328(5) . ?
C5 C11 1.472(6) . ?
C6 C7 1.364(6) . ?
C7 H7 0.9300 . ?
C7 C8 1.370(6) . ?
C8 H8 0.9300 . ?
C8 C9 1.356(7) . ?
C9 H9 0.9300 . ?
C9 C10 1.351(7) . ?
C10 H10 0.9300 . ?
C11 C12 1.374(6) . ?
C11 C13 1.378(6) . ?
C12 H12 0.9300 . ?
C12 C14 1.368(6) . ?
C13 H13 0.9300 . ?
C14 C15 1.364(7) . ?
C14 C16 1.457(7) . ?
C15 H15 0.9300 . ?

loop_
_geom_torsion_atom_site_label_1
_geom_torsion_atom_site_label_2
_geom_torsion_atom_site_label_3
_geom_torsion_atom_site_label_4
_geom_torsion
_geom_torsion_site_symmetry_1
_geom_torsion_site_symmetry_2
_geom_torsion_site_symmetry_3
_geom_torsion_site_symmetry_4
_geom_torsion_publ_flag
O1 C1 C2 C3 179.3(4) . . . . ?
N1 C1 C2 C3 -1.7(6) . . . . ?
N1 C5 C11 C12 137.4(4) . . . . ?
N1 C5 C11 C13 -48.8(5) . . . . ?
N1 C6 C7 C8 179.0(3) . . . . ?
N2 C6 C7 C8 -0.7(6) . . . . ?
C1 N1 C5 C4 -4.0(6) . . . . ?
C1 N1 C5 C11 172.4(3) . . . . ?
C1 N1 C6 N2 102.2(4) . . . . ?
C1 N1 C6 C7 -77.5(5) . . . . ?
C1 C2 C3 C4 -1.7(6) . . . . ?
C2 C3 C4 C5 2.4(6) . . . . ?
C3 C4 C5 N1 0.4(6) . . . . ?
C3 C4 C5 C11 -175.9(4) . . . . ?
C4 C5 C11 C12 -46.3(6) . . . . ?
C4 C5 C11 C13 127.4(4) . . . . ?
C5 N1 C1 O1 -176.3(4) . . . . ?
C5 N1 C1 C2 4.5(5) . . . . ?
C5 N1 C6 N2 -66.0(5) . . . . ?
C5 N1 C6 C7 114.2(4) . . . . ?
C5 C11 C12 C14 174.7(4) . . . . ?
C5 C11 C13 N3 -175.4(4) . . . . ?
C6 N1 C1 O1 15.9(5) . . . . ?
C6 N1 C1 C2 -163.3(3) . . . . ?
C6 N1 C5 C4 163.5(4) . . . . ?
C6 N1 C5 C11 -20.1(5) . . . . ?
C6 N2 C10 C9 0.4(7) . . . . ?
C6 C7 C8 C9 -0.4(6) . . . . ?
C7 C8 C9 C10 1.4(7) . . . . ?
C8 C9 C10 N2 -1.5(8) . . . . ?
C10 N2 C6 N1 -179.0(4) . . . . ?
C10 N2 C6 C7 0.7(6) . . . . ?
C11 C12 C14 C15 0.0(7) . . . . ?
C11 C12 C14 C16 179.9(5) . . . . ?
C12 C11 C13 N3 -1.5(6) . . . . ?
C12 C14 C15 N3 -0.1(8) . . . . ?
C12 C14 C16 F1 -127.3(6) . . . . ?
C12 C14 C16 F2 110.1(7) . . . . ?
C12 C14 C16 F3 -6.7(8) . . . . ?
C13 N3 C15 C14 -0.6(7) . . . . ?
C13 C11 C12 C14 0.7(6) . . . . ?
C15 N3 C13 C11 1.4(7) . . . . ?
C15 C14 C16 F1 52.5(8) . . . . ?
C15 C14 C16 F2 -70.1(7) . . . . ?
C15 C14 C16 F3 173.1(5) . . . . ?
C16 C14 C15 N3 -180.0(5) . . . . ?
